data_8107113
loop_
_publ_author_name
'Lizhen, Chen'
'Liang, Song'
'Duanlin, Cao'
'Jianlong, Wang'

_publ_section_title
;
 Crystal structure of 3,4-dinitropyrazole, C3H2N4O4
;
_journal_issue 4
_journal_name_full 'Zeitschrift f\"ur Kristallographie - New Crystal Structures'
_journal_page_first 1099
_journal_page_last 1100
_journal_paper_doi 10.1515/ncrs-2016-0075
_journal_volume 231
_journal_year 2016
_chemical_formula_moiety 'C3 H2 N4 O4'
_chemical_formula_sum 'C3 H2 N4 O4'
_chemical_formula_weight 158.09
_chemical_melting_point 360.65
_chemical_name_common 3,4-dinitropyrazole
_chemical_name_systematic
;
3,4-dinitro-1H-pyrazole 
;
_space_group_crystal_system monoclinic
_space_group_IT_number 14
_space_group_name_Hall '-P 2ybc'
_space_group_name_H-M_alt 'P 1 21/c 1'
_atom_sites_solution_hydrogens geom
_atom_sites_solution_primary direct
_atom_sites_solution_secondary difmap
_cell_angle_alpha 90.00
_cell_angle_beta 93.962(11)
_cell_angle_gamma 90.00
_cell_formula_units_Z 8
_cell_length_a 9.7013(13)
_cell_length_b 12.0797(10)
_cell_length_c 9.7587(7)
_cell_measurement_reflns_used 1277
_cell_measurement_temperature 105.3
_cell_measurement_theta_max 29.4145
_cell_measurement_theta_min 3.0635
_cell_volume 1140.9(2)
_computing_cell_refinement CrysAlis^Pro^
_computing_data_collection CrysAlis^Pro^
_computing_data_reduction CrysAlis^Pro^
_computing_molecular_graphics OLEX2
_computing_publication_material OLEX2
_computing_structure_refinement SHELXL-97
_computing_structure_solution SHELXS-2007
_diffrn_ambient_temperature 105.3
_diffrn_detector_area_resol_mean 16.0971
_diffrn_measured_fraction_theta_full 0.997
_diffrn_measured_fraction_theta_max 0.997
_diffrn_measurement_device_type 'Xcalibur, Eos, Gemini'
_diffrn_measurement_method '\w scans'
_diffrn_radiation_type 'Mo K\a'
_diffrn_radiation_wavelength 0.7107
_diffrn_reflns_av_R_equivalents 0.0317
_diffrn_reflns_av_unetI/netI 0.0455
_diffrn_reflns_limit_h_max 11
_diffrn_reflns_limit_h_min -11
_diffrn_reflns_limit_k_max 14
_diffrn_reflns_limit_k_min -14
_diffrn_reflns_limit_l_max 12
_diffrn_reflns_limit_l_min -11
_diffrn_reflns_number 4485
_diffrn_reflns_theta_full 26.00
_diffrn_reflns_theta_max 26.00
_diffrn_reflns_theta_min 3.32
_diffrn_source 'Enhance (Mo) X-ray Source'
_exptl_absorpt_coefficient_mu 0.171
_exptl_absorpt_correction_T_max 1.00000
_exptl_absorpt_correction_T_min 0.85219
_exptl_absorpt_correction_type multi-scan
_exptl_absorpt_process_details
; 
CrysAlisPro, Agilent Technologies,Version 1.171.35.11 
Empirical absorption correction using spherical harmonics,
implemented in SCALE3 ABSPACK scaling algorithm.
;
_exptl_crystal_colour colorless
_exptl_crystal_density_diffrn 1.841
_exptl_crystal_density_method 'not measured'
_exptl_crystal_description block
_exptl_crystal_F_000 640
_exptl_crystal_size_max 0.40
_exptl_crystal_size_mid 0.30
_exptl_crystal_size_min 0.15
_refine_diff_density_max 0.310
_refine_diff_density_min -0.273
_refine_diff_density_rms 0.056
_refine_ls_extinction_method none
_refine_ls_goodness_of_fit_ref 1.076
_refine_ls_hydrogen_treatment mixed
_refine_ls_matrix_type full
_refine_ls_number_parameters 199
_refine_ls_number_reflns 2220
_refine_ls_number_restraints 0
_refine_ls_restrained_S_all 1.076
_refine_ls_R_factor_all 0.0535
_refine_ls_R_factor_gt 0.0408
_refine_ls_shift/su_max 0.000
_refine_ls_shift/su_mean 0.000
_refine_ls_structure_factor_coef Fsqd
_refine_ls_weighting_details
;
w=1/[\s^2^(Fo^2^)+(0.0382P)^2^+0.3932P]
 where P=(Fo^2^+2Fc^2^)/3
;
_refine_ls_weighting_scheme calc
_refine_ls_wR_factor_gt 0.0928
_refine_ls_wR_factor_ref 0.1001
_reflns_number_gt 1813
_reflns_number_total 2220
_reflns_threshold_expression 'I > 2\s(I)'
_cod_data_source_file suppl_ncrs-2016-0075_suppl.cif
_cod_data_source_block exp_01
_cod_depositor_comments
;
The following automatic conversions were performed:

data item '_atom_site_refinement_flags_posn' value 'd' was changed to
'D' in accordance with the built-in table derived from the CIF Core
dictionary named 'cif_core.dic' version 2.4.5 last updated on
2014-11-21 (22 times).

Automatic conversion script
Id: cif_fix_values 8738 2021-04-28 16:35:53Z antanas 
;
_cod_original_cell_volume 1140.88(19)
_cod_database_code 8107113
_shelx_space_group_comment
;
The symmetry employed for this shelxl refinement is uniquely defined
by the following loop, which should always be used as a source of
symmetry information in preference to the above space-group names.
They are only intended as comments.
;

loop_
_space_group_symop_operation_xyz
'x, y, z'
'-x, y+1/2, -z+1/2'
'-x, -y, -z'
'x, -y-1/2, z-1/2'

loop_
_atom_site_label
_atom_site_type_symbol
_atom_site_fract_x
_atom_site_fract_y
_atom_site_fract_z
_atom_site_U_iso_or_equiv
_atom_site_adp_type
_atom_site_occupancy
_atom_site_calc_flag
_atom_site_refinement_flags_posn
_atom_site_refinement_flags_adp
_atom_site_disorder_assembly
_atom_site_disorder_group
O8 O 0.98864(14) 0.04174(11) 0.15219(13) 0.0211(3) Uani 1 1 D . . .
O5 O 1.34800(14) 0.01273(12) 0.49371(14) 0.0248(3) Uani 1 1 D . . .
N7 N 1.24991(16) 0.05974(13) 0.53994(16) 0.0181(4) Uani 1 1 D . . .
O6 O 1.20603(16) 0.04178(13) 0.65237(14) 0.0304(4) Uani 1 1 D . . .
O7 O 1.10443(15) -0.05297(11) 0.31190(15) 0.0290(4) Uani 1 1 D . . .
N8 N 1.06131(17) 0.03449(13) 0.26130(16) 0.0193(4) Uani 1 1 D . . .
N5 N 1.11548(16) 0.30497(13) 0.39480(16) 0.0185(4) Uani 1 1 D . . .
H5 H 1.1058 0.3774 0.3945 0.022 Uiso 1 1 calc R . .
N6 N 1.19176(17) 0.25006(13) 0.49508(16) 0.0188(4) Uani 1 1 D . . .
C6 C 1.0569(2) 0.24066(15) 0.29750(19) 0.0170(4) Uani 1 1 D . . .
H6 H 0.9989 0.2630 0.2200 0.020 Uiso 1 1 calc R . .
C5 C 1.09794(19) 0.13433(15) 0.33243(18) 0.0165(4) Uani 1 1 D . . .
C4 C 1.18020(19) 0.14587(15) 0.45587(19) 0.0161(4) Uani 1 1 D . . .
O1 O 0.71020(16) 0.18052(12) 0.16963(14) 0.0286(4) Uani 1 1 D . . .
N3 N 0.74380(16) 0.17825(13) 0.05119(16) 0.0186(4) Uani 1 1 D . . .
O3 O 0.52217(15) 0.28926(11) -0.10410(14) 0.0241(3) Uani 1 1 D . . .
O4 O 0.42190(16) 0.20911(12) -0.28425(15) 0.0311(4) Uani 1 1 D . . .
N2 N 0.71922(17) -0.00932(13) -0.02898(16) 0.0187(4) Uani 1 1 D . . .
N4 N 0.50158(17) 0.20899(13) -0.17954(16) 0.0196(4) Uani 1 1 D . . .
O2 O 0.82813(15) 0.23929(12) 0.00179(15) 0.0283(4) Uani 1 1 D . . .
N1 N 0.63877(16) -0.06168(13) -0.12936(15) 0.0180(4) Uani 1 1 D . . .
H1 H 0.6445 -0.1331 -0.1459 0.022 Uiso 1 1 calc R . .
C2 C 0.5731(2) 0.10865(15) -0.14446(18) 0.0167(4) Uani 1 1 D . . .
C3 C 0.5507(2) 0.00509(15) -0.20010(19) 0.0179(4) Uani 1 1 D . . .
H3 H 0.4860 -0.0147 -0.2735 0.022 Uiso 1 1 calc R . .
C1 C 0.67850(19) 0.09471(15) -0.03969(19) 0.0163(4) Uani 1 1 D . . .

loop_
_atom_site_aniso_label
_atom_site_aniso_U_11
_atom_site_aniso_U_22
_atom_site_aniso_U_33
_atom_site_aniso_U_23
_atom_site_aniso_U_13
_atom_site_aniso_U_12
O8 0.0225(7) 0.0214(7) 0.0185(7) -0.0026(6) -0.0057(6) -0.0010(6)
O5 0.0211(8) 0.0253(8) 0.0282(7) 0.0006(6) 0.0022(6) 0.0075(7)
N7 0.0161(8) 0.0169(8) 0.0208(8) 0.0008(7) -0.0027(7) -0.0013(7)
O6 0.0349(9) 0.0327(9) 0.0243(8) 0.0111(7) 0.0071(7) 0.0052(8)
O7 0.0310(9) 0.0129(7) 0.0410(9) 0.0010(6) -0.0134(7) 0.0017(7)
N8 0.0172(8) 0.0173(8) 0.0231(9) 0.0002(7) -0.0003(7) -0.0002(8)
N5 0.0211(9) 0.0127(8) 0.0214(8) 0.0015(7) -0.0014(7) 0.0019(7)
N6 0.0186(8) 0.0170(8) 0.0202(8) 0.0016(7) -0.0020(7) 0.0016(7)
C6 0.0160(9) 0.0182(10) 0.0166(9) 0.0000(8) 0.0001(8) 0.0008(8)
C5 0.0165(10) 0.0147(9) 0.0179(9) -0.0001(8) -0.0008(8) -0.0011(8)
C4 0.0137(9) 0.0149(9) 0.0197(9) 0.0016(8) 0.0012(8) -0.0004(8)
O1 0.0355(9) 0.0310(8) 0.0193(7) -0.0054(6) 0.0024(6) -0.0020(7)
N3 0.0158(8) 0.0175(9) 0.0218(9) -0.0014(7) -0.0027(7) 0.0018(7)
O3 0.0286(8) 0.0159(7) 0.0274(8) -0.0041(6) -0.0018(6) 0.0024(7)
O4 0.0345(9) 0.0209(8) 0.0349(8) 0.0028(7) -0.0191(7) 0.0013(7)
N2 0.0176(8) 0.0175(8) 0.0209(8) 0.0002(7) -0.0012(7) 0.0002(7)
N4 0.0170(8) 0.0168(8) 0.0245(9) 0.0017(7) -0.0027(7) 0.0000(7)
O2 0.0276(8) 0.0258(8) 0.0313(8) -0.0016(7) 0.0003(7) -0.0099(7)
N1 0.0195(8) 0.0123(8) 0.0219(8) -0.0025(7) -0.0004(7) -0.0012(7)
C2 0.0155(9) 0.0156(10) 0.0189(9) 0.0026(8) 0.0002(8) 0.0014(8)
C3 0.0165(10) 0.0184(10) 0.0186(9) 0.0006(8) -0.0015(8) -0.0004(8)
C1 0.0152(9) 0.0154(9) 0.0182(9) 0.0002(8) 0.0011(8) -0.0016(8)

loop_
_atom_type_symbol
_atom_type_description
_atom_type_scat_dispersion_real
_atom_type_scat_dispersion_imag
_atom_type_scat_source
C C 0.0033 0.0016 'International Tables Vol C Tables 4.2.6.8 and 6.1.1.4'
H H 0.0000 0.0000 'International Tables Vol C Tables 4.2.6.8 and 6.1.1.4'
N N 0.0061 0.0033 'International Tables Vol C Tables 4.2.6.8 and 6.1.1.4'
O O 0.0106 0.0060 'International Tables Vol C Tables 4.2.6.8 and 6.1.1.4'

loop_
_geom_angle_atom_site_label_1
_geom_angle_atom_site_label_2
_geom_angle_atom_site_label_3
_geom_angle
_geom_angle_site_symmetry_1
_geom_angle_site_symmetry_3
O5 N7 O6 125.26(16) . .
O5 N7 C4 117.76(16) . .
O6 N7 C4 116.97(16) . .
O8 N8 C5 117.84(15) . .
O7 N8 O8 124.37(16) . .
O7 N8 C5 117.79(15) . .
N6 N5 H5 122.7 . .
C6 N5 H5 122.7 . .
C6 N5 N6 114.55(15) . .
C4 N6 N5 103.06(15) . .
N5 C6 H6 127.3 . .
N5 C6 C5 105.47(16) . .
C5 C6 H6 127.3 . .
C6 C5 N8 127.56(16) . .
C6 C5 C4 104.85(16) . .
C4 C5 N8 127.56(16) . .
N6 C4 N7 119.34(16) . .
N6 C4 C5 112.06(16) . .
C5 C4 N7 128.61(16) . .
O1 N3 O2 125.98(16) . .
O1 N3 C1 117.21(16) . .
O2 N3 C1 116.81(16) . .
C1 N2 N1 103.38(15) . .
O3 N4 O4 124.16(16) . .
O3 N4 C2 118.15(15) . .
O4 N4 C2 117.68(16) . .
N2 N1 H1 123.0 . .
C3 N1 N2 113.93(15) . .
C3 N1 H1 123.0 . .
C3 C2 N4 128.13(17) . .
C3 C2 C1 105.38(16) . .
C1 C2 N4 126.43(17) . .
N1 C3 C2 105.55(16) . .
N1 C3 H3 127.2 . .
C2 C3 H3 127.2 . .
N2 C1 N3 119.71(16) . .
N2 C1 C2 111.76(16) . .
C2 C1 N3 128.53(17) . .

loop_
_geom_bond_atom_site_label_1
_geom_bond_atom_site_label_2
_geom_bond_distance
_geom_bond_site_symmetry_2
O8 N8 1.2388(19) .
O5 N7 1.221(2) .
N7 O6 1.223(2) .
N7 C4 1.462(2) .
O7 N8 1.227(2) .
N8 C5 1.424(2) .
N5 H5 0.8800 .
N5 N6 1.358(2) .
N5 C6 1.324(2) .
N6 C4 1.318(2) .
C6 H6 0.9500 .
C6 C5 1.380(3) .
C5 C4 1.405(2) .
O1 N3 1.223(2) .
N3 O2 1.225(2) .
N3 C1 1.459(2) .
O3 N4 1.225(2) .
O4 N4 1.238(2) .
N2 N1 1.365(2) .
N2 C1 1.319(2) .
N4 C2 1.426(2) .
N1 H1 0.8800 .
N1 C3 1.333(2) .
C2 C3 1.375(3) .
C2 C1 1.405(3) .
C3 H3 0.9500 .

loop_
_geom_torsion_atom_site_label_1
_geom_torsion_atom_site_label_2
_geom_torsion_atom_site_label_3
_geom_torsion_atom_site_label_4
_geom_torsion
_geom_torsion_site_symmetry_1
_geom_torsion_site_symmetry_2
_geom_torsion_site_symmetry_3
_geom_torsion_site_symmetry_4
O8 N8 C5 C6 3.1(3) . . . .
O8 N8 C5 C4 -179.11(18) . . . .
O5 N7 C4 N6 -110.5(2) . . . .
O5 N7 C4 C5 69.5(3) . . . .
O6 N7 C4 N6 68.5(2) . . . .
O6 N7 C4 C5 -111.6(2) . . . .
O7 N8 C5 C6 -177.25(19) . . . .
O7 N8 C5 C4 0.6(3) . . . .
N8 C5 C4 N7 1.2(3) . . . .
N8 C5 C4 N6 -178.86(18) . . . .
N5 N6 C4 N7 -179.97(16) . . . .
N5 N6 C4 C5 0.0(2) . . . .
N5 C6 C5 N8 179.18(18) . . . .
N5 C6 C5 C4 1.0(2) . . . .
N6 N5 C6 C5 -1.1(2) . . . .
C6 N5 N6 C4 0.6(2) . . . .
C6 C5 C4 N7 179.37(18) . . . .
C6 C5 C4 N6 -0.7(2) . . . .
O1 N3 C1 N2 -76.4(2) . . . .
O1 N3 C1 C2 104.3(2) . . . .
O3 N4 C2 C3 168.87(19) . . . .
O3 N4 C2 C1 -8.0(3) . . . .
O4 N4 C2 C3 -10.8(3) . . . .
O4 N4 C2 C1 172.40(18) . . . .
N2 N1 C3 C2 0.1(2) . . . .
N4 C2 C3 N1 -177.22(18) . . . .
N4 C2 C1 N3 -3.6(3) . . . .
N4 C2 C1 N2 177.06(18) . . . .
O2 N3 C1 N2 103.2(2) . . . .
O2 N3 C1 C2 -76.2(3) . . . .
N1 N2 C1 N3 -179.01(16) . . . .
N1 N2 C1 C2 0.4(2) . . . .
C3 C2 C1 N3 178.99(19) . . . .
C3 C2 C1 N2 -0.4(2) . . . .
C1 N2 N1 C3 -0.3(2) . . . .
C1 C2 C3 N1 0.1(2) . . . .
